data_9014053
loop_
_publ_author_name
'Kampf, A. R.'
'Mills, S. J.'
'Merlino, S.'
'Pasero, M.'
'McDonald, A. M.'
'Wray, W. B.'
'Hindman, J. R.'

_publ_section_title
;
 Whelanite, Cu2Ca6[Si6O17(OH)](CO3)(OH)3(H2O)2, an (old) new mineral from
 the Bawana mine, Milford, Utah
 Note: not all atoms could be located
;
_journal_name_full 'American Mineralogist'
_journal_page_first 2007
_journal_page_last 2015
_journal_paper_doi 10.2138/am.2012.4181
_journal_volume 97
_journal_year 2012
_chemical_compound_source 'the Bawana mine, Milford, Utah'
_chemical_formula_sum 'Ca3 Cu0.92 O13 Si3'
_chemical_name_mineral Whelanite
_space_group_IT_number 34
_symmetry_space_group_name_Hall 'P -2n -2n'
_symmetry_space_group_name_H-M 'P n 2 n'
_cell_angle_alpha 90
_cell_angle_beta 90
_cell_angle_gamma 90
_cell_length_a 5.6551
_cell_length_b 3.683
_cell_length_c 27.1372
_cell_formula_units_Z 2
_cell_volume 565.206
_database_code_amcsd 0019727
_exptl_crystal_density_diffrn 2.767
_cod_original_formula_sum 'Cu.92 Ca3 Si3 O13'
_cod_database_code 9014053

loop_
_space_group_symop_operation_xyz
x,y,z
1/2-x,1/2+y,1/2+z
1/2+x,1/2+y,1/2-z
-x,y,-z

loop_
_atom_site_aniso_label
_atom_site_aniso_U_11
_atom_site_aniso_U_22
_atom_site_aniso_U_33
_atom_site_aniso_U_12
_atom_site_aniso_U_13
_atom_site_aniso_U_23
Cu 0.00840 0.02380 0.01600 0.00000 0.00120 0.00000
Ca1 0.01450 0.01610 0.01920 0.00000 -0.00090 0.00000
Ca2 0.01110 0.00850 0.01650 -0.00300 -0.00050 -0.00700
O1 0.01200 0.01400 0.01100 0.00500 0.00200 0.00600
O2 0.01100 0.01500 0.02400 -0.00200 0.00200 0.00500
O3 0.01500 0.02100 0.01800 0.00100 0.00200 0.00400
O4 0.07600 0.05400 0.02400 0.00200 -0.00700 -0.01700
O5 0.02000 0.05800 0.03900 0.00400 -0.00200 0.01700

loop_
_atom_site_label
_atom_site_fract_x
_atom_site_fract_y
_atom_site_fract_z
_atom_site_occupancy
_atom_site_U_iso_or_equiv
Cu 0.00000 0.00000 0.00000 0.92000 0.01610
Ca1 0.50000 0.50400 0.00000 1.00000 0.01660
Ca2 0.64980 0.99900 0.78612 1.00000 0.01210
Si1A 0.65000 0.09700 0.67300 0.50000 0.01000
Si1B 0.65200 0.93200 0.67330 0.50000 0.01000
Si2 0.80150 0.51400 0.59994 0.50000 0.01280
O1 0.37670 0.50100 0.79316 1.00000 0.01240
O2 0.91470 0.49800 0.79607 1.00000 0.01650
O3 0.69830 0.00900 0.03921 1.00000 0.01780
O4 0.39140 0.00700 0.12240 1.00000 0.05100
O5 0.16270 0.66800 0.04400 1.00000 0.03900
O6A 0.66400 0.84300 0.62340 0.50000 0.01500
O6B 0.66800 0.13200 0.61840 0.50000 0.01500
O7 0.64480 0.51100 0.65150 0.50000 0.01300

loop_
_cod_related_entry_id
_cod_related_entry_database
_cod_related_entry_code
1 AMCSD 0019727
